data_4084579
loop_
_publ_author_name
'Oliva-Madrid, Mar\'ia-Jos\'e'
'Garc\'ia-L\'opez, Jos\'e-Antonio'
'Saura-Llamas, Isabel'
'Bautista, Delia'
'Vicente, Jos\'e'

_publ_section_title
;
 Insertion Reactions on Carbopalladated Benzyne: From Eight- to Nine- and
 Ten-Membered Palladacycles. Applications to the Synthesis of
 N-Heterocycles
;
_journal_issue 22
_journal_name_full Organometallics
_journal_page_first 6420
_journal_paper_doi 10.1021/om500772p
_journal_volume 33
_journal_year 2014
_chemical_formula_sum 'C35 H40 Br Cl2 N3 O2.5 Pd'
_chemical_formula_weight 799.91
_chemical_name_systematic
;
 ?
;
_space_group_crystal_system orthorhombic
_space_group_IT_number 61
_space_group_name_Hall '-P 2ac 2ab'
_space_group_name_H-M_alt 'P b c a'
_symmetry_space_group_name_Hall '-P 2ac 2ab'
_symmetry_space_group_name_H-M 'P b c a'
_atom_sites_solution_hydrogens mixed
_atom_sites_solution_primary patterson
_audit_creation_method SHELXL-2013
_cell_angle_alpha 90
_cell_angle_beta 90
_cell_angle_gamma 90
_cell_formula_units_Z 16
_cell_length_a 14.582(9)
_cell_length_b 27.583(17)
_cell_length_c 35.38(2)
_cell_measurement_reflns_used 7836
_cell_measurement_temperature 100(2)
_cell_measurement_theta_max 25.74
_cell_measurement_theta_min 2.27
_cell_volume 14230(15)
_computing_cell_refinement 'Bruker SAINT'
_computing_data_collection 'Bruker SMART'
_computing_data_reduction 'Bruker SAINT'
_computing_molecular_graphics 'Bruker SHELXTL'
_computing_publication_material 'Bruker SHELXTL'
_computing_structure_refinement 'SHELXL-2013 (Sheldrick, 2013)'
_computing_structure_solution 'SHELXL-2013 (Sheldrick, 2013)'
_diffrn_ambient_temperature 100(2)
_diffrn_detector_area_resol_mean 8.26
_diffrn_measured_fraction_theta_full 0.999
_diffrn_measured_fraction_theta_max 0.999
_diffrn_measurement_device_type 'Bruker SMART APEX'
_diffrn_measurement_method /w-scan
_diffrn_radiation_type MoK\a
_diffrn_radiation_wavelength 0.71073
_diffrn_reflns_av_R_equivalents 0.1044
_diffrn_reflns_av_unetI/netI 0.0497
_diffrn_reflns_Laue_measured_fraction_full 0.999
_diffrn_reflns_Laue_measured_fraction_max 0.999
_diffrn_reflns_limit_h_max 18
_diffrn_reflns_limit_h_min -18
_diffrn_reflns_limit_k_max 34
_diffrn_reflns_limit_k_min -34
_diffrn_reflns_limit_l_max 44
_diffrn_reflns_limit_l_min -44
_diffrn_reflns_number 185728
_diffrn_reflns_point_group_measured_fraction_full 0.999
_diffrn_reflns_point_group_measured_fraction_max 0.999
_diffrn_reflns_theta_full 25.242
_diffrn_reflns_theta_max 26.372
_diffrn_reflns_theta_min 1.681
_diffrn_source 'fine-focus sealed tube'
_exptl_absorpt_coefficient_mu 1.831
_exptl_absorpt_correction_T_max 0.9471
_exptl_absorpt_correction_T_min 0.6453
_exptl_absorpt_correction_type multi-scan
_exptl_absorpt_process_details SADABS
_exptl_crystal_colour yellow
_exptl_crystal_density_diffrn 1.493
_exptl_crystal_description lath
_exptl_crystal_F_000 6496
_exptl_crystal_size_max 0.190
_exptl_crystal_size_mid 0.180
_exptl_crystal_size_min 0.030
_refine_diff_density_max 1.600
_refine_diff_density_min -1.316
_refine_diff_density_rms 0.125
_refine_ls_extinction_method none
_refine_ls_goodness_of_fit_ref 1.085
_refine_ls_hydrogen_treatment mixed
_refine_ls_matrix_type full
_refine_ls_number_parameters 831
_refine_ls_number_reflns 14530
_refine_ls_number_restraints 732
_refine_ls_restrained_S_all 1.059
_refine_ls_R_factor_all 0.0718
_refine_ls_R_factor_gt 0.0532
_refine_ls_shift/su_max 0.001
_refine_ls_shift/su_mean 0.000
_refine_ls_structure_factor_coef Fsqd
_refine_ls_weighting_details 'w=1/[\s^2^(Fo^2^)+(0.0600P)^2^+47.9231P] where P=(Fo^2^+2Fc^2^)/3'
_refine_ls_weighting_scheme calc
_refine_ls_wR_factor_gt 0.1313
_refine_ls_wR_factor_ref 0.1419
_reflns_Friedel_coverage 0.000
_reflns_number_gt 11529
_reflns_number_total 14530
_reflns_threshold_expression 'I > 2\s(I)'
_cod_data_source_file om500772p_si_002.cif
_cod_data_source_block jod123aspo
_cod_depositor_comments 'Adding full bibliography for 4084578--4084580.cif.'
_cod_original_cell_volume 14231(15)
_cod_original_formula_sum 'C35 H40 Br Cl2 N3 O2.50 Pd'
_cod_database_code 4084579
_shelx_space_group_comment
;
The symmetry employed for this shelxl refinement is uniquely defined
by the following loop, which should always be used as a source of
symmetry information in preference to the above space-group names.
They are only intended as comments.
;
_shelx_estimated_absorpt_t_min 0.722
_shelx_estimated_absorpt_t_max 0.947
_shelxl_version_number 2013-4

loop_
_space_group_symop_operation_xyz
'x, y, z'
'-x+1/2, -y, z+1/2'
'-x, y+1/2, -z+1/2'
'x+1/2, -y+1/2, -z'
'-x, -y, -z'
'x-1/2, y, -z-1/2'
'x, -y-1/2, z-1/2'
'-x-1/2, y-1/2, z'

loop_
_atom_site_label
_atom_site_type_symbol
_atom_site_fract_x
_atom_site_fract_y
_atom_site_fract_z
_atom_site_U_iso_or_equiv
_atom_site_adp_type
_atom_site_occupancy
_atom_site_site_symmetry_order
_atom_site_calc_flag
_atom_site_refinement_flags_posn
_atom_site_refinement_flags_adp
Pd1 Pd 0.34265(2) 0.42132(2) 0.16789(2) 0.02221(10) Uani 1 1 d . U
Br1 Br 0.22165(4) 0.44764(2) 0.11885(2) 0.03149(13) Uani 1 1 d . .
N1 N 0.3028(3) 0.34828(16) 0.16152(12) 0.0265(9) Uani 1 1 d D U
H01A H 0.323(3) 0.3299(16) 0.1759(12) 0.017(14) Uiso 1 1 d D .
H01B H 0.250(2) 0.348(2) 0.1657(15) 0.030(16) Uiso 1 1 d D .
N2 N 0.4193(3) 0.41632(15) 0.24467(11) 0.0269(9) Uani 1 1 d . U
N3 N 0.3759(3) 0.53102(16) 0.17832(12) 0.0289(9) Uani 1 1 d . U
C1 C 0.4933(3) 0.36039(17) 0.20401(14) 0.0235(10) Uani 1 1 d . U
C2 C 0.5385(3) 0.35260(18) 0.16980(13) 0.0245(10) Uani 1 1 d . U
C3 C 0.5224(3) 0.38237(18) 0.13490(13) 0.0238(10) Uani 1 1 d . U
C4 C 0.4612(3) 0.36587(17) 0.10710(13) 0.0240(10) Uani 1 1 d . U
C5 C 0.4087(3) 0.31897(18) 0.11089(15) 0.0275(10) Uani 1 1 d . U
H5A H 0.4396 0.2982 0.1298 0.033 Uiso 1 1 calc R U
H5B H 0.4099 0.3017 0.0864 0.033 Uiso 1 1 calc R U
C6 C 0.3093(3) 0.32646(19) 0.12277(14) 0.0294(11) Uani 1 1 d . U
H6A H 0.2786 0.3481 0.1044 0.035 Uiso 1 1 calc R U
H6B H 0.2770 0.2949 0.1225 0.035 Uiso 1 1 calc R U
C7 C 0.5995(3) 0.31341(19) 0.16683(14) 0.0278(11) Uani 1 1 d . U
H7 H 0.6316 0.3082 0.1438 0.033 Uiso 1 1 calc R U
C8 C 0.6138(3) 0.28214(19) 0.19714(15) 0.0309(11) Uani 1 1 d . U
H8 H 0.6551 0.2557 0.1947 0.037 Uiso 1 1 calc R U
C9 C 0.5673(4) 0.28960(19) 0.23099(15) 0.0310(11) Uani 1 1 d . U
H9 H 0.5755 0.2678 0.2515 0.037 Uiso 1 1 calc R U
C10 C 0.5095(3) 0.32870(18) 0.23449(14) 0.0271(10) Uani 1 1 d . U
H10 H 0.4798 0.3345 0.2580 0.033 Uiso 1 1 calc R U
C11 C 0.4472(3) 0.39435(18) 0.07471(14) 0.0260(10) Uani 1 1 d . U
H11 H 0.4049 0.3836 0.0561 0.031 Uiso 1 1 calc R U
C12 C 0.4935(3) 0.43785(19) 0.06921(14) 0.0264(10) Uani 1 1 d . U
C13 C 0.5589(3) 0.45236(17) 0.09629(14) 0.0248(10) Uani 1 1 d . U
C14 C 0.5711(3) 0.42580(18) 0.12881(13) 0.0245(10) Uani 1 1 d . U
H14 H 0.6131 0.4369 0.1474 0.029 Uiso 1 1 calc R U
C15 C 0.4254(3) 0.40104(17) 0.21076(14) 0.0239(10) Uani 1 1 d . U
C16 C 0.4064(4) 0.4570(2) 0.01406(16) 0.0415(14) Uani 1 1 d . U
H16A H 0.4156 0.4256 0.0016 0.062 Uiso 1 1 calc R U
H16B H 0.4013 0.4825 -0.0051 0.062 Uiso 1 1 calc R U
H16C H 0.3501 0.4560 0.0291 0.062 Uiso 1 1 calc R U
O1 O 0.4831(2) 0.46711(12) 0.03825(10) 0.0296(8) Uani 1 1 d . U
O2 O 0.6058(2) 0.49435(13) 0.08694(10) 0.0305(8) Uani 1 1 d . U
C17 C 0.6833(4) 0.5057(2) 0.10966(17) 0.0386(13) Uani 1 1 d . U
H17A H 0.6629 0.5142 0.1352 0.058 Uiso 1 1 calc R U
H17B H 0.7163 0.5332 0.0985 0.058 Uiso 1 1 calc R U
H17C H 0.7241 0.4775 0.1109 0.058 Uiso 1 1 calc R U
C21 C 0.3540(3) 0.4506(2) 0.25785(14) 0.0296(11) Uani 1 1 d . U
C22 C 0.2620(4) 0.4370(2) 0.26258(14) 0.0338(12) Uani 1 1 d . U
C23 C 0.2028(4) 0.4715(3) 0.27790(16) 0.0447(14) Uani 1 1 d . U
H23 H 0.1401 0.4634 0.2813 0.054 Uiso 1 1 calc R U
C24 C 0.2328(5) 0.5167(3) 0.28818(17) 0.0510(16) Uani 1 1 d . U
H24 H 0.1907 0.5396 0.2983 0.061 Uiso 1 1 calc R U
C25 C 0.3231(5) 0.5292(2) 0.28395(16) 0.0448(14) Uani 1 1 d . U
H25 H 0.3430 0.5607 0.2910 0.054 Uiso 1 1 calc R U
C26 C 0.3859(4) 0.4960(2) 0.26945(15) 0.0339(12) Uani 1 1 d . U
C27 C 0.4851(4) 0.5088(2) 0.26588(18) 0.0435(14) Uani 1 1 d . U
H27A H 0.5222 0.4852 0.2799 0.065 Uiso 1 1 calc R U
H27B H 0.4954 0.5413 0.2763 0.065 Uiso 1 1 calc R U
H27C H 0.5028 0.5084 0.2392 0.065 Uiso 1 1 calc R U
C28 C 0.2271(4) 0.3865(2) 0.25233(16) 0.0417(13) Uani 1 1 d . U
H28A H 0.1933 0.3881 0.2284 0.062 Uiso 1 1 calc R U
H28B H 0.1864 0.3748 0.2723 0.062 Uiso 1 1 calc R U
H28C H 0.2793 0.3644 0.2496 0.062 Uiso 1 1 calc R U
C31 C 0.3701(3) 0.48941(19) 0.17532(14) 0.0263(10) Uani 1 1 d . U
C32 C 0.3622(4) 0.58139(19) 0.18333(14) 0.0299(11) Uani 1 1 d . U
C33 C 0.4363(4) 0.6133(2) 0.18164(15) 0.0338(11) Uani 1 1 d . U
C34 C 0.4178(4) 0.6623(2) 0.18686(16) 0.0414(13) Uani 1 1 d . U
H34 H 0.4665 0.6851 0.1855 0.050 Uiso 1 1 calc R U
C35 C 0.3292(5) 0.6784(2) 0.19402(17) 0.0440(14) Uani 1 1 d . U
H35 H 0.3181 0.7120 0.1978 0.053 Uiso 1 1 calc R U
C36 C 0.2575(4) 0.6461(2) 0.19566(16) 0.0409(13) Uani 1 1 d . U
H36 H 0.1972 0.6575 0.2005 0.049 Uiso 1 1 calc R U
C37 C 0.2724(4) 0.59633(19) 0.19028(15) 0.0326(11) Uani 1 1 d . U
C38 C 0.1938(4) 0.5608(2) 0.19053(18) 0.0416(14) Uani 1 1 d . U
H38A H 0.1908 0.5441 0.1661 0.062 Uiso 1 1 calc R U
H38B H 0.1362 0.5782 0.1950 0.062 Uiso 1 1 calc R U
H38C H 0.2033 0.5369 0.2107 0.062 Uiso 1 1 calc R U
C39 C 0.5304(4) 0.5947(2) 0.17469(19) 0.0442(14) Uani 1 1 d . U
H39A H 0.5715 0.6219 0.1693 0.066 Uiso 1 1 calc R U
H39B H 0.5295 0.5726 0.1530 0.066 Uiso 1 1 calc R U
H39C H 0.5521 0.5773 0.1971 0.066 Uiso 1 1 calc R U
Pd1' Pd 1.02190(2) 0.31618(2) 0.09936(2) 0.02203(10) Uani 1 1 d . U
Br1' Br 1.08923(3) 0.29990(2) 0.16527(2) 0.02625(12) Uani 1 1 d . .
N1' N 1.0084(3) 0.39015(16) 0.11296(12) 0.0263(9) Uani 1 1 d D U
H1A H 1.056(3) 0.403(2) 0.1152(19) 0.05(2) Uiso 1 1 d D .
H1B H 0.994(3) 0.4054(17) 0.0953(11) 0.017(13) Uiso 1 1 d D .
N2' N 1.0152(3) 0.31762(16) 0.01542(12) 0.0289(9) Uani 1 1 d . U
N3' N 1.0620(3) 0.20750(16) 0.08792(12) 0.0323(10) Uani 1 1 d . U
C1' C 0.8869(3) 0.35656(19) 0.04211(14) 0.0277(10) Uani 1 1 d . U
C2' C 0.8128(3) 0.35201(19) 0.06666(14) 0.0269(10) Uani 1 1 d . U
C3' C 0.8148(3) 0.31793(19) 0.09994(14) 0.0265(10) Uani 1 1 d . U
C4' C 0.8369(3) 0.33441(19) 0.13640(14) 0.0273(10) Uani 1 1 d . U
C5' C 0.8550(3) 0.38728(19) 0.14459(15) 0.0297(11) Uani 1 1 d . U
H5'A H 0.8234 0.3960 0.1684 0.036 Uiso 1 1 calc R U
H5'B H 0.8273 0.4069 0.1241 0.036 Uiso 1 1 calc R U
C6' C 0.9559(3) 0.40123(19) 0.14821(14) 0.0291(11) Uani 1 1 d . U
H6'A H 0.9606 0.4363 0.1537 0.035 Uiso 1 1 calc R U
H6'B H 0.9834 0.3833 0.1697 0.035 Uiso 1 1 calc R U
C7' C 0.7338(4) 0.37872(19) 0.06021(15) 0.0325(11) Uani 1 1 d . U
H7' H 0.6828 0.3748 0.0766 0.039 Uiso 1 1 calc R U
C8' C 0.7275(4) 0.4113(2) 0.03010(16) 0.0372(13) Uani 1 1 d . U
H8' H 0.6726 0.4291 0.0259 0.045 Uiso 1 1 calc R U
C9' C 0.8030(4) 0.4175(2) 0.00632(16) 0.0423(14) Uani 1 1 d . U
H9' H 0.8009 0.4405 -0.0136 0.051 Uiso 1 1 calc R U
C10' C 0.8803(4) 0.3900(2) 0.01201(16) 0.0405(14) Uani 1 1 d . U
H10' H 0.9307 0.3935 -0.0048 0.049 Uiso 1 1 calc R U
C11' C 0.8394(3) 0.2998(2) 0.16603(14) 0.0289(11) Uani 1 1 d . U
H11' H 0.8558 0.3101 0.1907 0.035 Uiso 1 1 calc R U
C12' C 0.8188(3) 0.2519(2) 0.16013(14) 0.0300(11) Uani 1 1 d . U
C13' C 0.7896(3) 0.2368(2) 0.12399(15) 0.0313(11) Uani 1 1 d . U
C14' C 0.7894(3) 0.26933(19) 0.09447(14) 0.0298(11) Uani 1 1 d . U
H14' H 0.7718 0.2587 0.0700 0.036 Uiso 1 1 calc R U
C15' C 0.9750(3) 0.32870(19) 0.04595(14) 0.0267(10) Uani 1 1 d . U
C16' C 0.8525(4) 0.2306(2) 0.22423(16) 0.0444(15) Uani 1 1 d . U
H16D H 0.9140 0.2445 0.2218 0.067 Uiso 1 1 calc R U
H16E H 0.8549 0.2021 0.2408 0.067 Uiso 1 1 calc R U
H16F H 0.8109 0.2548 0.2351 0.067 Uiso 1 1 calc R U
O1' O 0.8196(3) 0.21632(15) 0.18759(10) 0.0386(9) Uani 1 1 d . U
O2' O 0.7614(3) 0.18864(14) 0.12116(11) 0.0399(9) Uani 1 1 d . U
C17' C 0.7150(5) 0.1757(2) 0.08702(19) 0.0496(16) Uani 1 1 d . U
H17D H 0.6644 0.1984 0.0825 0.074 Uiso 1 1 calc R U
H17E H 0.6906 0.1427 0.0893 0.074 Uiso 1 1 calc R U
H17F H 0.7581 0.1771 0.0658 0.074 Uiso 1 1 calc R U
C21' C 1.1026(3) 0.2952(2) 0.01394(14) 0.0282(10) Uani 1 1 d . U
C22' C 1.1816(3) 0.3238(2) 0.01930(14) 0.0309(11) Uani 1 1 d . U
C23' C 1.2661(3) 0.3004(2) 0.01666(14) 0.0332(12) Uani 1 1 d . U
H23' H 1.3205 0.3187 0.0205 0.040 Uiso 1 1 calc R U
C24' C 1.2734(4) 0.2515(2) 0.00866(15) 0.0362(12) Uani 1 1 d . U
H24' H 1.3319 0.2364 0.0078 0.043 Uiso 1 1 calc R U
C25' C 1.1947(4) 0.2245(2) 0.00190(14) 0.0337(12) Uani 1 1 d . U
H25' H 1.1996 0.1909 -0.0038 0.040 Uiso 1 1 calc R U
C26' C 1.1092(3) 0.2462(2) 0.00347(14) 0.0305(11) Uani 1 1 d . U
C27' C 1.0241(4) 0.2175(2) -0.00619(16) 0.0388(13) Uani 1 1 d . U
H27D H 1.0396 0.1830 -0.0080 0.058 Uiso 1 1 calc R U
H27E H 0.9996 0.2287 -0.0305 0.058 Uiso 1 1 calc R U
H27F H 0.9779 0.2222 0.0136 0.058 Uiso 1 1 calc R U
C28' C 1.1746(4) 0.3776(2) 0.02635(17) 0.0407(13) Uani 1 1 d . U
H28D H 1.1567 0.3834 0.0527 0.061 Uiso 1 1 calc R U
H28E H 1.1284 0.3916 0.0095 0.061 Uiso 1 1 calc R U
H28F H 1.2341 0.3929 0.0215 0.061 Uiso 1 1 calc R U
C31' C 1.0437(3) 0.24811(19) 0.08941(14) 0.0271(10) Uani 1 1 d . U
C32' C 1.0967(4) 0.16012(19) 0.08583(14) 0.0315(11) Uani 1 1 d . U
C33' C 1.0356(4) 0.1218(2) 0.07813(15) 0.0367(12) Uani 1 1 d . U
C34' C 1.0727(5) 0.0754(2) 0.07658(17) 0.0431(14) Uani 1 1 d . U
H34' H 1.0338 0.0486 0.0713 0.052 Uiso 1 1 calc R U
C35' C 1.1642(5) 0.0678(2) 0.08258(17) 0.0466(15) Uani 1 1 d . U
H35' H 1.1880 0.0357 0.0814 0.056 Uiso 1 1 calc R U
C36' C 1.2218(5) 0.1057(2) 0.09023(17) 0.0430(14) Uani 1 1 d . U
H36' H 1.2850 0.0994 0.0945 0.052 Uiso 1 1 calc R U
C37' C 1.1895(4) 0.1535(2) 0.09195(15) 0.0348(12) Uani 1 1 d . U
C38' C 1.2515(5) 0.1954(2) 0.10062(18) 0.0449(14) Uani 1 1 d . U
H38D H 1.2507 0.2183 0.0795 0.067 Uiso 1 1 calc R U
H38E H 1.3142 0.1835 0.1044 0.067 Uiso 1 1 calc R U
H38F H 1.2303 0.2117 0.1236 0.067 Uiso 1 1 calc R U
C39' C 0.9349(4) 0.1307(2) 0.07315(18) 0.0482(15) Uani 1 1 d . U
H39D H 0.9024 0.0996 0.0723 0.072 Uiso 1 1 calc R U
H39E H 0.9245 0.1484 0.0495 0.072 Uiso 1 1 calc R U
H39F H 0.9119 0.1500 0.0944 0.072 Uiso 1 1 calc R U
C98 C 0.5226(7) 0.5357(4) 0.4094(3) 0.103(3) Uani 1 1 d D U
H98A H 0.5330 0.5695 0.4177 0.124 Uiso 1 1 calc R U
H98B H 0.5813 0.5230 0.3994 0.124 Uiso 1 1 calc R U
Cl1 Cl 0.4426(3) 0.53546(11) 0.37386(10) 0.1255(11) Uani 1 1 d D U
Cl2 Cl 0.4896(4) 0.50104(14) 0.44814(9) 0.1549(16) Uani 1 1 d D U
C99 C 0.5703(7) 0.1569(3) 0.1708(2) 0.080(3) Uani 1 1 d D U
H99A H 0.6288 0.1739 0.1657 0.097 Uiso 1 1 calc R U
H99B H 0.5761 0.1234 0.1610 0.097 Uiso 1 1 calc R U
Cl3 Cl 0.4840(3) 0.18567(17) 0.14714(13) 0.1661(18) Uani 1 1 d D U
Cl4 Cl 0.5526(2) 0.15475(9) 0.21914(7) 0.1030(9) Uani 1 1 d D U
O99 O 0.4822(10) 0.1516(6) 0.0631(4) 0.249(7) Uani 1 1 d . .

loop_
_atom_site_aniso_label
_atom_site_aniso_U_11
_atom_site_aniso_U_22
_atom_site_aniso_U_33
_atom_site_aniso_U_23
_atom_site_aniso_U_13
_atom_site_aniso_U_12
Pd1 0.01756(18) 0.02519(19) 0.02388(18) 0.00039(15) -0.00149(14) -0.00144(14)
Br1 0.0267(3) 0.0319(3) 0.0358(3) 0.0024(2) -0.0102(2) -0.0031(2)
N1 0.024(2) 0.029(2) 0.026(2) 0.0033(19) 0.0005(18) -0.0028(19)
N2 0.020(2) 0.035(2) 0.026(2) 0.0041(17) 0.0013(17) 0.0008(17)
N3 0.026(2) 0.033(2) 0.027(2) 0.0002(19) -0.0029(17) -0.0002(18)
C1 0.015(2) 0.026(2) 0.029(2) 0.0002(19) -0.0024(18) -0.0002(18)
C2 0.020(2) 0.029(2) 0.025(2) 0.0026(19) -0.0025(18) -0.0017(19)
C3 0.018(2) 0.028(2) 0.025(2) 0.0018(19) 0.0041(18) 0.0059(19)
C4 0.021(2) 0.026(2) 0.026(2) 0.0012(19) 0.0055(19) 0.0021(18)
C5 0.025(3) 0.027(2) 0.030(3) 0.001(2) 0.001(2) -0.001(2)
C6 0.025(3) 0.033(3) 0.030(3) -0.002(2) -0.001(2) -0.007(2)
C7 0.020(2) 0.037(3) 0.027(2) 0.004(2) 0.0032(19) 0.004(2)
C8 0.020(2) 0.032(3) 0.041(3) 0.005(2) 0.001(2) 0.004(2)
C9 0.027(3) 0.034(3) 0.032(3) 0.012(2) 0.000(2) -0.003(2)
C10 0.023(2) 0.034(3) 0.025(2) 0.002(2) -0.0004(19) -0.003(2)
C11 0.019(2) 0.032(3) 0.027(2) -0.001(2) 0.0029(19) -0.002(2)
C12 0.021(2) 0.032(3) 0.027(2) 0.002(2) 0.0025(19) 0.001(2)
C13 0.019(2) 0.026(2) 0.030(2) 0.0007(19) 0.0059(19) 0.0011(18)
C14 0.018(2) 0.030(2) 0.026(2) -0.0003(19) 0.0019(18) 0.0014(19)
C15 0.018(2) 0.026(2) 0.028(2) 0.0038(19) -0.0007(19) -0.0046(18)
C16 0.046(4) 0.045(3) 0.033(3) 0.011(3) -0.014(3) -0.013(3)
O1 0.0313(19) 0.0297(18) 0.0279(18) 0.0040(15) -0.0025(15) -0.0057(15)
O2 0.0206(18) 0.0315(19) 0.039(2) 0.0064(16) -0.0038(15) -0.0052(15)
C17 0.028(3) 0.038(3) 0.049(3) 0.007(3) -0.008(2) -0.010(2)
C21 0.024(2) 0.041(3) 0.024(2) 0.002(2) 0.002(2) 0.007(2)
C22 0.022(2) 0.057(3) 0.022(2) 0.010(2) 0.001(2) 0.003(2)
C23 0.027(3) 0.075(4) 0.033(3) 0.014(3) 0.006(2) 0.014(3)
C24 0.047(3) 0.069(4) 0.037(3) -0.001(3) 0.013(3) 0.026(3)
C25 0.052(3) 0.045(3) 0.037(3) -0.010(3) 0.005(3) 0.011(3)
C26 0.030(3) 0.044(3) 0.027(3) -0.007(2) 0.002(2) 0.002(2)
C27 0.034(3) 0.045(3) 0.051(4) -0.012(3) -0.006(3) -0.003(3)
C28 0.027(3) 0.062(4) 0.036(3) 0.009(3) 0.003(2) -0.009(3)
C31 0.023(3) 0.030(3) 0.026(2) 0.000(2) -0.0034(19) 0.000(2)
C32 0.034(3) 0.029(2) 0.027(2) -0.001(2) -0.006(2) 0.001(2)
C33 0.035(3) 0.037(3) 0.029(3) 0.001(2) -0.006(2) -0.003(2)
C34 0.049(3) 0.036(3) 0.039(3) 0.004(3) -0.008(3) -0.012(3)
C35 0.058(4) 0.034(3) 0.040(3) -0.005(3) -0.004(3) 0.002(3)
C36 0.045(3) 0.039(3) 0.039(3) -0.003(3) 0.006(3) 0.005(2)
C37 0.037(3) 0.032(3) 0.029(3) 0.001(2) 0.001(2) 0.001(2)
C38 0.030(3) 0.047(3) 0.048(3) 0.000(3) 0.007(3) 0.001(2)
C39 0.033(3) 0.047(3) 0.053(4) 0.009(3) -0.008(3) -0.006(3)
Pd1' 0.01629(18) 0.02752(19) 0.02228(18) -0.00235(15) -0.00060(14) 0.00078(14)
Br1' 0.0212(2) 0.0320(3) 0.0256(2) 0.0003(2) -0.00226(19) -0.00003(19)
N1' 0.025(2) 0.029(2) 0.025(2) 0.0030(19) -0.0016(18) 0.0007(19)
N2' 0.0165(19) 0.041(2) 0.030(2) -0.0033(19) -0.0011(17) -0.0016(18)
N3' 0.032(2) 0.035(2) 0.029(2) -0.0063(19) -0.0012(19) 0.0033(19)
C1' 0.019(2) 0.040(3) 0.024(2) -0.003(2) -0.0027(18) 0.001(2)
C2' 0.020(2) 0.032(3) 0.029(2) -0.005(2) -0.0007(19) 0.003(2)
C3' 0.016(2) 0.036(3) 0.027(2) -0.002(2) 0.0041(19) 0.004(2)
C4' 0.013(2) 0.041(3) 0.029(2) -0.003(2) 0.0026(19) 0.004(2)
C5' 0.023(2) 0.037(3) 0.029(3) -0.005(2) 0.000(2) 0.007(2)
C6' 0.026(3) 0.031(3) 0.030(3) -0.007(2) -0.001(2) 0.003(2)
C7' 0.027(3) 0.037(3) 0.034(3) -0.003(2) 0.003(2) 0.009(2)
C8' 0.028(3) 0.048(3) 0.035(3) 0.000(2) -0.005(2) 0.011(2)
C9' 0.041(3) 0.057(4) 0.028(3) 0.011(3) -0.002(2) 0.011(3)
C10' 0.024(3) 0.064(4) 0.033(3) 0.008(3) 0.001(2) 0.006(3)
C11' 0.019(2) 0.045(3) 0.023(2) -0.003(2) 0.0022(19) 0.004(2)
C12' 0.016(2) 0.045(3) 0.029(2) 0.002(2) 0.0029(19) 0.003(2)
C13' 0.022(3) 0.039(3) 0.033(3) -0.003(2) 0.005(2) -0.003(2)
C14' 0.024(3) 0.040(3) 0.026(2) -0.005(2) 0.003(2) 0.000(2)
C15' 0.019(2) 0.034(3) 0.027(2) -0.003(2) 0.0001(19) 0.000(2)
C16' 0.045(4) 0.056(4) 0.033(3) 0.010(3) -0.004(3) 0.001(3)
O1' 0.038(2) 0.048(2) 0.0296(19) 0.0085(17) 0.0009(16) 0.0017(18)
O2' 0.041(2) 0.041(2) 0.038(2) -0.0006(17) 0.0006(18) -0.0110(18)
C17' 0.049(4) 0.049(4) 0.051(4) -0.004(3) -0.008(3) -0.017(3)
C21' 0.020(2) 0.043(3) 0.022(2) -0.005(2) 0.0027(19) 0.001(2)
C22' 0.022(2) 0.048(3) 0.023(2) -0.007(2) 0.000(2) -0.004(2)
C23' 0.018(2) 0.054(3) 0.028(3) -0.006(2) 0.000(2) -0.006(2)
C24' 0.021(3) 0.057(3) 0.031(3) -0.006(3) 0.002(2) 0.002(2)
C25' 0.026(3) 0.047(3) 0.027(3) -0.008(2) 0.007(2) 0.002(2)
C26' 0.019(2) 0.047(3) 0.025(2) -0.005(2) 0.003(2) -0.003(2)
C27' 0.029(3) 0.050(3) 0.038(3) -0.013(3) 0.000(2) -0.008(3)
C28' 0.029(3) 0.047(3) 0.046(3) -0.012(3) 0.002(2) -0.005(2)
C31' 0.022(2) 0.033(3) 0.026(2) -0.003(2) 0.000(2) 0.001(2)
C32' 0.038(3) 0.030(2) 0.027(2) -0.005(2) 0.005(2) 0.001(2)
C33' 0.046(3) 0.035(3) 0.030(3) -0.003(2) 0.005(2) -0.004(2)
C34' 0.060(4) 0.028(3) 0.041(3) -0.006(2) 0.012(3) -0.006(3)
C35' 0.074(4) 0.027(3) 0.038(3) 0.002(2) 0.012(3) 0.011(3)
C36' 0.046(3) 0.042(3) 0.041(3) 0.001(3) 0.005(3) 0.014(3)
C37' 0.039(3) 0.035(3) 0.030(3) 0.000(2) 0.000(2) 0.001(2)
C38' 0.050(4) 0.043(3) 0.042(3) 0.003(3) -0.011(3) 0.000(3)
C39' 0.043(3) 0.054(4) 0.047(4) -0.002(3) 0.003(3) -0.009(3)
C98 0.087(7) 0.119(9) 0.104(8) 0.007(7) -0.004(6) -0.013(7)
Cl1 0.142(3) 0.095(2) 0.140(3) -0.0051(19) -0.032(2) 0.011(2)
Cl2 0.253(5) 0.121(3) 0.090(2) -0.0094(19) 0.045(3) 0.009(3)
C99 0.099(7) 0.079(6) 0.064(5) -0.005(4) 0.001(5) -0.004(5)
Cl3 0.122(3) 0.200(4) 0.177(4) 0.067(3) -0.069(3) -0.034(3)
Cl4 0.154(3) 0.0729(15) 0.0819(16) 0.0018(12) 0.0251(17) 0.0011(16)
O99 0.235(15) 0.281(17) 0.232(15) 0.096(13) -0.006(12) -0.044(13)

loop_
_atom_type_symbol
_atom_type_description
_atom_type_scat_dispersion_real
_atom_type_scat_dispersion_imag
_atom_type_scat_source
C C 0.0033 0.0016 'International Tables Vol C Tables 4.2.6.8 and 6.1.1.4'
H H 0.0000 0.0000 'International Tables Vol C Tables 4.2.6.8 and 6.1.1.4'
N N 0.0061 0.0033 'International Tables Vol C Tables 4.2.6.8 and 6.1.1.4'
Br Br -0.2901 2.4595 'International Tables Vol C Tables 4.2.6.8 and 6.1.1.4'
Pd Pd -0.9988 1.0072 'International Tables Vol C Tables 4.2.6.8 and 6.1.1.4'
O O 0.0106 0.0060 'International Tables Vol C Tables 4.2.6.8 and 6.1.1.4'
Cl Cl 0.1484 0.1585 'International Tables Vol C Tables 4.2.6.8 and 6.1.1.4'

loop_
_geom_angle_atom_site_label_1
_geom_angle_atom_site_label_2
_geom_angle_atom_site_label_3
_geom_angle
C31 Pd1 C15 92.5(2)
C31 Pd1 N1 175.6(2)
C15 Pd1 N1 88.88(18)
C31 Pd1 Br1 87.69(15)
C15 Pd1 Br1 173.31(14)
N1 Pd1 Br1 90.48(13)
C6 N1 Pd1 117.6(3)
C15 N2 C21 125.1(4)
C31 N3 C32 167.6(5)
C2 C1 C10 119.3(4)
C2 C1 C15 124.0(4)
C10 C1 C15 116.6(4)
C1 C2 C7 118.9(4)
C1 C2 C3 123.8(4)
C7 C2 C3 117.3(4)
C4 C3 C14 119.3(4)
C4 C3 C2 119.9(4)
C14 C3 C2 120.8(4)
C3 C4 C11 118.9(4)
C3 C4 C5 122.6(4)
C11 C4 C5 118.6(4)
C4 C5 C6 113.0(4)
N1 C6 C5 111.6(4)
C8 C7 C2 120.9(5)
C9 C8 C7 120.0(5)
C10 C9 C8 119.5(5)
C9 C10 C1 121.4(5)
C12 C11 C4 121.8(5)
O1 C12 C11 124.5(4)
O1 C12 C13 116.8(4)
C11 C12 C13 118.6(4)
C14 C13 O2 125.5(4)
C14 C13 C12 120.3(4)
O2 C13 C12 114.2(4)
C13 C14 C3 121.0(5)
N2 C15 C1 116.0(4)
N2 C15 Pd1 125.0(4)
C1 C15 Pd1 118.5(3)
C12 O1 C16 116.7(4)
C13 O2 C17 116.2(4)
C26 C21 C22 121.6(5)
C26 C21 N2 117.9(5)
C22 C21 N2 120.1(5)
C23 C22 C21 117.1(6)
C23 C22 C28 120.6(5)
C21 C22 C28 122.3(5)
C24 C23 C22 121.8(6)
C25 C24 C23 120.4(6)
C24 C25 C26 120.6(6)
C25 C26 C21 118.5(5)
C25 C26 C27 120.8(5)
C21 C26 C27 120.7(5)
N3 C31 Pd1 171.8(5)
C33 C32 C37 123.2(5)
C33 C32 N3 120.4(5)
C37 C32 N3 116.4(5)
C34 C33 C32 117.3(5)
C34 C33 C39 122.4(5)
C32 C33 C39 120.3(5)
C35 C34 C33 121.0(6)
C36 C35 C34 120.5(6)
C35 C36 C37 120.7(6)
C32 C37 C36 117.3(5)
C32 C37 C38 121.5(5)
C36 C37 C38 121.2(5)
C31' Pd1' C15' 92.9(2)
C31' Pd1' N1' 175.14(19)
C15' Pd1' N1' 90.93(19)
C31' Pd1' Br1' 86.14(15)
C15' Pd1' Br1' 177.09(14)
N1' Pd1' Br1' 89.86(12)
C6' N1' Pd1' 115.9(3)
C15' N2' C21' 123.6(4)
C31' N3' C32' 172.3(5)
C2' C1' C10' 118.5(5)
C2' C1' C15' 124.1(5)
C10' C1' C15' 117.4(4)
C7' C2' C1' 119.6(5)
C7' C2' C3' 118.4(4)
C1' C2' C3' 121.9(4)
C14' C3' C4' 119.7(5)
C14' C3' C2' 118.9(4)
C4' C3' C2' 121.3(5)
C3' C4' C11' 117.8(5)
C3' C4' C5' 121.9(5)
C11' C4' C5' 120.3(5)
C4' C5' C6' 115.3(4)
N1' C6' C5' 111.8(4)
C2' C7' C8' 121.5(5)
C9' C8' C7' 119.0(5)
C10' C9' C8' 119.5(5)
C9' C10' C1' 121.8(5)
C12' C11' C4' 122.0(5)
C11' C12' O1' 125.1(5)
C11' C12' C13' 119.3(5)
O1' C12' C13' 115.5(5)
C14' C13' O2' 124.5(5)
C14' C13' C12' 119.7(5)
O2' C13' C12' 115.8(5)
C13' C14' C3' 121.2(5)
N2' C15' C1' 116.2(4)
N2' C15' Pd1' 126.5(4)
C1' C15' Pd1' 117.2(3)
C12' O1' C16' 116.3(4)
C13' O2' C17' 116.0(4)
C26' C21' C22' 121.2(5)
C26' C21' N2' 119.4(4)
C22' C21' N2' 119.1(5)
C23' C22' C21' 117.1(5)
C23' C22' C28' 121.7(5)
C21' C22' C28' 121.1(5)
C24' C23' C22' 122.2(5)
C23' C24' C25' 119.7(5)
C26' C25' C24' 120.3(5)
C25' C26' C21' 119.2(5)
C25' C26' C27' 120.3(5)
C21' C26' C27' 120.5(5)
N3' C31' Pd1' 171.3(4)
C37' C32' N3' 117.9(5)
C37' C32' C33' 123.4(5)
N3' C32' C33' 118.8(5)
C34' C33' C32' 116.9(6)
C34' C33' C39' 121.8(5)
C32' C33' C39' 121.3(5)
C35' C34' C33' 121.0(6)
C34' C35' C36' 120.8(6)
C35' C36' C37' 121.4(6)
C32' C37' C36' 116.5(5)
C32' C37' C38' 121.4(5)
C36' C37' C38' 122.1(6)
Cl1 C98 Cl2 112.8(6)
Cl3 C99 Cl4 113.0(6)

loop_
_geom_bond_atom_site_label_1
_geom_bond_atom_site_label_2
_geom_bond_distance
Pd1 C31 1.938(5)
Pd1 C15 2.018(5)
Pd1 N1 2.109(5)
Pd1 Br1 2.5790(12)
N1 C6 1.500(7)
N2 C15 1.275(6)
N2 C21 1.422(6)
N3 C31 1.156(6)
N3 C32 1.415(7)
C1 C2 1.394(7)
C1 C10 1.408(7)
C1 C15 1.515(7)
C2 C7 1.404(7)
C2 C3 1.501(7)
C3 C4 1.404(7)
C3 C14 1.409(7)
C4 C11 1.404(7)
C4 C5 1.509(7)
C5 C6 1.522(7)
C7 C8 1.392(7)
C8 C9 1.391(7)
C9 C10 1.375(7)
C11 C12 1.390(7)
C12 O1 1.369(6)
C12 C13 1.410(7)
C13 C14 1.376(7)
C13 O2 1.385(6)
C16 O1 1.435(6)
O2 C17 1.422(6)
C21 C26 1.397(8)
C21 C22 1.402(7)
C22 C23 1.394(8)
C22 C28 1.525(8)
C23 C24 1.371(10)
C24 C25 1.368(9)
C25 C26 1.393(8)
C26 C27 1.495(8)
C32 C33 1.394(8)
C32 C37 1.396(8)
C33 C34 1.391(8)
C33 C39 1.485(8)
C34 C35 1.390(9)
C35 C36 1.376(9)
C36 C37 1.402(8)
C37 C38 1.508(8)
Pd1' C31' 1.936(5)
Pd1' C15' 2.039(5)
Pd1' N1' 2.106(5)
Pd1' Br1' 2.5697(14)
N1' C6' 1.495(7)
N2' C15' 1.266(6)
N2' C21' 1.417(6)
N3' C31' 1.153(7)
N3' C32' 1.403(7)
C1' C2' 1.393(7)
C1' C10' 1.411(8)
C1' C15' 1.503(7)
C2' C7' 1.387(7)
C2' C3' 1.507(7)
C3' C14' 1.404(7)
C3' C4' 1.405(7)
C4' C11' 1.419(7)
C4' C5' 1.510(7)
C5' C6' 1.526(7)
C7' C8' 1.397(8)
C8' C9' 1.396(8)
C9' C10' 1.374(8)
C11' C12' 1.371(8)
C12' O1' 1.381(6)
C12' C13' 1.411(7)
C13' C14' 1.377(7)
C13' O2' 1.393(6)
C16' O1' 1.437(7)
O2' C17' 1.429(7)
C21' C26' 1.405(8)
C21' C22' 1.409(7)
C22' C23' 1.394(7)
C22' C28' 1.511(8)
C23' C24' 1.383(8)
C24' C25' 1.389(8)
C25' C26' 1.385(7)
C26' C27' 1.510(7)
C32' C37' 1.382(8)
C32' C33' 1.409(8)
C33' C34' 1.390(8)
C33' C39' 1.501(9)
C34' C35' 1.367(9)
C35' C36' 1.368(9)
C36' C37' 1.402(8)
C37' C38' 1.499(8)
C98 Cl1 1.715(9)
C98 Cl2 1.740(9)
C99 Cl3 1.707(9)
C99 Cl4 1.731(8)

loop_
_geom_hbond_atom_site_label_D
_geom_hbond_atom_site_label_H
_geom_hbond_atom_site_label_A
_geom_hbond_distance_DH
_geom_hbond_distance_HA
_geom_hbond_distance_DA
_geom_hbond_angle_DHA
_geom_hbond_site_symmetry_A
C99 H99A O2' 0.99 2.53 3.408(10) 148.1 .
N1 H01B Br1' 0.79(3) 2.69(4) 3.391(5) 149(5) 1_455
C16 H16B O1 0.98 2.48 3.225(7) 132.6 5_665
N1' H1A Br1 0.78(3) 2.72(3) 3.497(5) 177(7) 1_655
C99 H99B Cl1 0.99 2.74 3.709(10) 167.6 3_645
